data_7101579
loop_
_publ_author_name
'C.Gomez Garcia'
E.Canadell
E.Coronado
S.Curreli
P.Deplano
C.Faulmann
C.Gimemez-Saiz
M.L.Mercuri
L.Pilia
A.Serpe

_publ_section_title
;
A chirality-induced alpha phase and a novel molecular
magnetic metal in the BEDT-TTF/ tris(croconate)ferrate(III) hybrid
molecular system
;
_journal_issue 47
_journal_name_full 'Chemical Communications'
_journal_paper_doi 10.1039/b610408h
_journal_year 2006
_chemical_formula_moiety '5(C10 H8 S8), (C15 Fe O15), 5(H2 O)'
_chemical_formula_sum 'C65 H50 Fe O20 S40'
_chemical_formula_weight 2489.30
_chemical_name_systematic
;
?
;
_space_group_IT_number 15
_symmetry_cell_setting monoclinic
_symmetry_space_group_name_Hall '-C 2yc'
_symmetry_space_group_name_H-M 'C 1 2/c 1'
_atom_sites_solution_hydrogens geom
_atom_sites_solution_primary direct
_atom_sites_solution_secondary difmap
_audit_creation_method SHELXL-97
_cell_angle_alpha 90.00
_cell_angle_beta 114.8929(10)
_cell_angle_gamma 90.00
_cell_formula_units_Z 4
_cell_length_a 42.4125(5)
_cell_length_b 11.2100(3)
_cell_length_c 20.4336(3)
_cell_measurement_reflns_used 11460
_cell_measurement_temperature 150(2)
_cell_measurement_theta_max 28.283
_cell_measurement_theta_min 0.998
_cell_volume 8812.5(3)
_computing_cell_refinement 'HKL Scalepack (Otwinowski & Minor 1997)'
_computing_data_collection 'Collect (Nonius BV, 1997-2000)'
_computing_data_reduction
;
HKL Denzo and Scalepack (Otwinowski & Minor 1997)
;
_computing_publication_material 'WinGX publication routines (Farrugia, 1999)'
_computing_structure_refinement 'SHELXL-97 (Sheldrick, 1997)'
_computing_structure_solution 'SIR97 (Altomare et al., 1997)'
_diffrn_ambient_temperature 150(2)
_diffrn_detector_area_resol_mean 9
_diffrn_measured_fraction_theta_full 0.999
_diffrn_measured_fraction_theta_max 0.999
_diffrn_measurement_device_type KappaCCD
_diffrn_measurement_method CCD
_diffrn_radiation_monochromator graphite
_diffrn_radiation_source 'fine-focus sealed tube'
_diffrn_radiation_type MoK\a
_diffrn_radiation_wavelength 0.71073
_diffrn_reflns_av_R_equivalents 0.0453
_diffrn_reflns_av_sigmaI/netI 0.0591
_diffrn_reflns_limit_h_max 56
_diffrn_reflns_limit_h_min -56
_diffrn_reflns_limit_k_max 14
_diffrn_reflns_limit_k_min -14
_diffrn_reflns_limit_l_max 27
_diffrn_reflns_limit_l_min -27
_diffrn_reflns_number 21290
_diffrn_reflns_theta_full 28.30
_diffrn_reflns_theta_max 28.30
_diffrn_reflns_theta_min 2.30
_exptl_absorpt_coefficient_mu 1.189
_exptl_absorpt_correction_type none
_exptl_crystal_colour black
_exptl_crystal_density_diffrn 1.876
_exptl_crystal_density_method 'not measured'
_exptl_crystal_description plate
_exptl_crystal_F_000 5064
_exptl_crystal_size_max 0.20
_exptl_crystal_size_mid 0.10
_exptl_crystal_size_min 0.05
_refine_diff_density_max 1.066
_refine_diff_density_min -0.584
_refine_diff_density_rms 0.102
_refine_ls_extinction_method none
_refine_ls_goodness_of_fit_ref 1.014
_refine_ls_hydrogen_treatment noref
_refine_ls_matrix_type full
_refine_ls_number_parameters 574
_refine_ls_number_reflns 10937
_refine_ls_number_restraints 2
_refine_ls_restrained_S_all 1.014
_refine_ls_R_factor_all 0.1036
_refine_ls_R_factor_gt 0.0466
_refine_ls_shift/su_max 0.001
_refine_ls_shift/su_mean 0.000
_refine_ls_structure_factor_coef Fsqd
_refine_ls_weighting_details 'calc w=1/[\s^2^(Fo^2^)+(0.0564P)^2^+15.2680P] where P=(Fo^2^+2Fc^2^)/3'
_refine_ls_weighting_scheme calc
_refine_ls_wR_factor_gt 0.1104
_refine_ls_wR_factor_ref 0.1327
_reflns_number_gt 6414
_reflns_number_total 10937
_reflns_threshold_expression >2sigma(I)
_cod_data_source_file b610408h.txt
_cod_depositor_comments
;
The following automatic conversions were performed:
'_symmetry_cell_setting' value 'Monoclinic' changed to 'monoclinic'
according to '/home/saulius/struct/CIF-dictionaries/cif_core.dic'
dictionary named 'cif_core.dic' version 2.4.1 from 2010-06-29.

Automatic conversion script
Id: cif_fix_enum 1527 2010-12-29 10:47:43Z saulius 
;
_cod_original_sg_symbol_H-M 'C 2/c'
_cod_database_code 7101579

loop_
_symmetry_equiv_pos_as_xyz
'x, y, z'
'-x, y, -z+1/2'
'x+1/2, y+1/2, z'
'-x+1/2, y+1/2, -z+1/2'
'-x, -y, -z'
'x, -y, z-1/2'
'-x+1/2, -y+1/2, -z'
'x+1/2, -y+1/2, z-1/2'

loop_
_atom_site_label
_atom_site_type_symbol
_atom_site_fract_x
_atom_site_fract_y
_atom_site_fract_z
_atom_site_U_iso_or_equiv
_atom_site_adp_type
_atom_site_occupancy
_atom_site_symmetry_multiplicity
_atom_site_calc_flag
_atom_site_refinement_flags
S1 S 0.75710(2) 0.13177(8) 0.43291(5) 0.0281(2) Uani 1 1 d .
S2 S 0.76243(2) 0.37284(8) 0.38005(4) 0.02541(19) Uani 1 1 d .
S3 S 0.67568(2) 0.12442(7) 0.32833(5) 0.02454(19) Uani 1 1 d .
S4 S 0.67955(2) 0.36687(7) 0.27558(4) 0.02361(19) Uani 1 1 d .
S5 S 0.83006(2) 0.11920(8) 0.53952(5) 0.0278(2) Uani 1 1 d .
S6 S 0.83623(2) 0.40668(8) 0.47604(5) 0.0263(2) Uani 1 1 d .
S7 S 0.59848(2) 0.11089(8) 0.25691(5) 0.0270(2) Uani 1 1 d .
S8 S 0.60367(2) 0.39908(8) 0.19624(5) 0.0277(2) Uani 1 1 d .
C1 C 0.73583(8) 0.2517(3) 0.37676(17) 0.0221(7) Uani 1 1 d .
C2 C 0.70129(8) 0.2487(3) 0.33227(17) 0.0216(7) Uani 1 1 d .
C3 C 0.79758(8) 0.2033(3) 0.47341(17) 0.0229(7) Uani 1 1 d .
C4 C 0.79991(8) 0.3137(3) 0.44953(17) 0.0210(7) Uani 1 1 d .
C5 C 0.63576(8) 0.1931(3) 0.27246(17) 0.0227(7) Uani 1 1 d .
C6 C 0.63766(8) 0.3042(3) 0.24941(17) 0.0224(7) Uani 1 1 d .
C7 C 0.86820(9) 0.1935(3) 0.54115(19) 0.0266(8) Uani 1 1 d .
H7A H 0.8891 0.1594 0.5806 0.032 Uiso 1 1 calc R
H7B H 0.8699 0.1777 0.4951 0.032 Uiso 1 1 calc R
C8 C 0.86787(9) 0.3269(3) 0.55190(17) 0.0255(8) Uani 1 1 d .
H8A H 0.8912 0.3589 0.5622 0.031 Uiso 1 1 calc R
H8B H 0.8632 0.3424 0.5947 0.031 Uiso 1 1 calc R
C9 C 0.56835(9) 0.2317(3) 0.2420(2) 0.0331(9) Uani 1 1 d .
H9A H 0.5451 0.1987 0.2322 0.040 Uiso 1 1 calc R
H9B H 0.5760 0.2808 0.2863 0.040 Uiso 1 1 calc R
C10 C 0.56553(9) 0.3095(4) 0.1800(2) 0.0382(9) Uani 1 1 d .
H10A H 0.5454 0.3635 0.1680 0.046 Uiso 1 1 calc R
H10B H 0.5608 0.2583 0.1374 0.046 Uiso 1 1 calc R
S9 S 0.77106(2) 0.13379(8) 0.24898(5) 0.0272(2) Uani 1 1 d .
S10 S 0.77754(2) 0.37540(8) 0.20279(4) 0.02439(19) Uani 1 1 d .
S11 S 0.68881(2) 0.13766(7) 0.15134(5) 0.02526(19) Uani 1 1 d .
S12 S 0.69428(2) 0.37311(7) 0.09588(4) 0.02418(19) Uani 1 1 d .
S13 S 0.84413(2) 0.10897(7) 0.35242(4) 0.02494(19) Uani 1 1 d .
S14 S 0.85202(2) 0.40293(7) 0.29925(4) 0.02359(19) Uani 1 1 d .
S15 S 0.61248(2) 0.11986(8) 0.07466(5) 0.0274(2) Uani 1 1 d .
S16 S 0.61921(2) 0.40181(8) 0.00513(5) 0.0268(2) Uani 1 1 d .
C11 C 0.75066(9) 0.2557(3) 0.19683(18) 0.0229(7) Uani 1 1 d .
C12 C 0.71511(8) 0.2558(3) 0.15277(17) 0.0215(7) Uani 1 1 d .
C13 C 0.81210(8) 0.1991(3) 0.28965(17) 0.0213(7) Uani 1 1 d .
C14 C 0.81519(8) 0.3118(3) 0.26880(17) 0.0207(7) Uani 1 1 d .
C15 C 0.64986(8) 0.2030(3) 0.09143(17) 0.0216(7) Uani 1 1 d .
C16 C 0.65231(8) 0.3132(3) 0.06585(17) 0.0214(7) Uani 1 1 d .
C17 C 0.88278(9) 0.1846(3) 0.35782(19) 0.0252(7) Uani 1 1 d .
H17A H 0.9033 0.1469 0.3964 0.030 Uiso 1 1 calc R
H17B H 0.8848 0.1730 0.3117 0.030 Uiso 1 1 calc R
C18 C 0.88351(9) 0.3167(3) 0.37287(17) 0.0234(7) Uani 1 1 d .
H18A H 0.9071 0.3476 0.3837 0.028 Uiso 1 1 calc R
H18B H 0.8792 0.3287 0.4163 0.028 Uiso 1 1 calc R
C19 C 0.58099(8) 0.1937(3) -0.00488(18) 0.0250(7) Uani 1 1 d .
H19A H 0.5860 0.1731 -0.0466 0.030 Uiso 1 1 calc R
H19B H 0.5575 0.1627 -0.0148 0.030 Uiso 1 1 calc R
C20 C 0.58063(8) 0.3274(3) 0.00154(18) 0.0250(7) Uani 1 1 d .
H20A H 0.5776 0.3477 0.0457 0.030 Uiso 1 1 calc R
H20B H 0.5602 0.3590 -0.0402 0.030 Uiso 1 1 calc R
S17 S 0.78771(2) 0.12761(8) 0.07481(5) 0.0272(2) Uani 1 1 d .
S18 S 0.79414(2) 0.36877(8) 0.02667(5) 0.02673(19) Uani 1 1 d .
S19 S 0.86116(2) 0.09626(8) 0.16997(4) 0.02519(19) Uani 1 1 d .
S20 S 0.86968(2) 0.38738(8) 0.11268(5) 0.0258(2) Uani 1 1 d .
C21 C 0.76769(8) 0.2497(3) 0.02199(17) 0.0234(7) Uani 1 1 d .
C22 C 0.82939(8) 0.1888(3) 0.10894(17) 0.0217(7) Uani 1 1 d .
C23 C 0.83264(8) 0.3009(3) 0.08677(17) 0.0223(7) Uani 1 1 d .
C24 C 0.90041(8) 0.1760(3) 0.18365(18) 0.0240(7) Uani 1 1 d .
H24A H 0.9198 0.1432 0.2268 0.029 Uiso 1 1 calc R
H24B H 0.9058 0.1618 0.1417 0.029 Uiso 1 1 calc R
C25 C 0.89824(9) 0.3099(3) 0.19347(17) 0.0237(7) Uani 1 1 d .
H25A H 0.9219 0.3443 0.2103 0.028 Uiso 1 1 calc R
H25B H 0.8901 0.3239 0.2316 0.028 Uiso 1 1 calc R
Fe1 Fe 0.5000 0.86935(7) 0.2500 0.0327(2) Uani 1 2 d S
C26 C 0.51255(9) 0.9744(3) 0.14185(19) 0.0307(8) Uani 1 1 d .
C27 C 0.48142(10) 1.0268(3) 0.1372(2) 0.0343(9) Uani 1 1 d .
C28 C 0.46987(10) 1.1192(4) 0.0819(2) 0.0394(10) Uani 1 1 d .
C29 C 0.49833(9) 1.1264(4) 0.05511(19) 0.0334(9) Uani 1 1 d .
C30 C 0.52403(10) 1.0286(3) 0.09086(19) 0.0312(8) Uani 1 1 d .
C31 C 0.51592(9) 0.6323(3) 0.28171(19) 0.0309(8) Uani 1 1 d .
C32 C 0.52733(10) 0.5111(4) 0.3037(2) 0.0367(9) Uani 1 1 d .
C33 C 0.5000 0.4324(6) 0.2500 0.0408(14) Uani 1 2 d S
O1 O 0.52678(6) 0.8903(2) 0.18798(13) 0.0349(6) Uani 1 1 d .
O2 O 0.46755(6) 0.9909(2) 0.17871(14) 0.0379(6) Uani 1 1 d .
O3 O 0.44357(7) 1.1797(3) 0.05956(16) 0.0530(8) Uani 1 1 d .
O4 O 0.49998(7) 1.1997(3) 0.01255(15) 0.0432(7) Uani 1 1 d .
O5 O 0.54925(6) 1.0038(2) 0.07835(13) 0.0351(6) Uani 1 1 d .
O6 O 0.52991(6) 0.7323(2) 0.30969(13) 0.0337(6) Uani 1 1 d .
O7 O 0.55399(7) 0.4774(3) 0.35490(16) 0.0514(8) Uani 1 1 d .
O8 O 0.5000 0.3230(4) 0.2500 0.0564(12) Uani 1 2 d S
O1W O 0.45103(12) 0.4054(4) 0.0127(2) 0.1079(16) Uani 1 1 d D
O2W O 0.54064(11) 0.6511(4) 0.1452(2) 0.1097(16) Uani 1 1 d D
O3W O 0.51466(15) 0.4798(7) 0.0512(5) 0.155(5) Uani 0.50 1 d PD

loop_
_atom_site_aniso_label
_atom_site_aniso_U_11
_atom_site_aniso_U_22
_atom_site_aniso_U_33
_atom_site_aniso_U_23
_atom_site_aniso_U_13
_atom_site_aniso_U_12
S1 0.0185(4) 0.0226(4) 0.0357(5) 0.0043(4) 0.0041(4) -0.0009(3)
S2 0.0183(4) 0.0232(4) 0.0287(4) 0.0049(4) 0.0041(4) -0.0002(3)
S3 0.0181(4) 0.0209(4) 0.0307(4) 0.0006(4) 0.0065(4) -0.0002(3)
S4 0.0188(4) 0.0219(4) 0.0271(4) 0.0014(4) 0.0067(3) -0.0006(3)
S5 0.0221(4) 0.0279(5) 0.0284(4) 0.0077(4) 0.0057(4) 0.0028(4)
S6 0.0188(4) 0.0264(5) 0.0295(5) 0.0012(4) 0.0060(4) -0.0034(3)
S7 0.0187(4) 0.0249(4) 0.0321(5) -0.0003(4) 0.0054(4) -0.0033(3)
S8 0.0199(4) 0.0243(4) 0.0292(5) 0.0028(4) 0.0008(4) -0.0012(3)
C1 0.0185(17) 0.0207(17) 0.0244(17) -0.0023(14) 0.0063(14) -0.0008(13)
C2 0.0158(17) 0.0237(17) 0.0230(17) -0.0014(14) 0.0059(14) -0.0006(13)
C3 0.0172(17) 0.0258(18) 0.0244(17) 0.0000(14) 0.0073(14) 0.0007(14)
C4 0.0176(17) 0.0240(17) 0.0203(16) 0.0018(14) 0.0069(14) 0.0038(13)
C5 0.0196(17) 0.0228(17) 0.0215(16) -0.0033(14) 0.0045(14) -0.0026(13)
C6 0.0186(17) 0.0224(17) 0.0218(17) -0.0022(14) 0.0043(14) 0.0006(13)
C7 0.0209(18) 0.0270(19) 0.0289(18) -0.0025(15) 0.0076(15) 0.0016(14)
C8 0.0212(18) 0.0274(18) 0.0231(17) -0.0016(14) 0.0047(15) 0.0028(14)
C9 0.0218(19) 0.033(2) 0.042(2) -0.0003(17) 0.0112(17) 0.0019(16)
C10 0.021(2) 0.038(2) 0.045(2) 0.0095(18) 0.0039(18) -0.0027(17)
S9 0.0191(4) 0.0213(4) 0.0361(5) 0.0003(4) 0.0065(4) -0.0020(3)
S10 0.0183(4) 0.0228(4) 0.0274(4) 0.0021(4) 0.0052(4) -0.0010(3)
S11 0.0175(4) 0.0210(4) 0.0320(5) -0.0001(4) 0.0052(4) -0.0008(3)
S12 0.0191(4) 0.0244(4) 0.0270(4) 0.0003(4) 0.0077(3) -0.0025(4)
S13 0.0212(4) 0.0228(4) 0.0270(4) 0.0044(4) 0.0065(4) 0.0004(3)
S14 0.0180(4) 0.0219(4) 0.0276(4) 0.0014(3) 0.0064(3) -0.0022(3)
S15 0.0172(4) 0.0238(4) 0.0355(5) 0.0044(4) 0.0057(4) -0.0023(4)
S16 0.0203(4) 0.0250(4) 0.0293(4) 0.0048(4) 0.0047(4) -0.0013(3)
C11 0.0205(18) 0.0239(18) 0.0262(17) -0.0016(14) 0.0117(15) -0.0006(13)
C12 0.0182(17) 0.0253(18) 0.0205(16) -0.0038(14) 0.0076(14) 0.0000(13)
C13 0.0159(16) 0.0231(17) 0.0234(17) -0.0028(14) 0.0068(14) -0.0018(13)
C14 0.0163(16) 0.0239(17) 0.0204(16) 0.0003(13) 0.0061(14) 0.0011(13)
C15 0.0196(17) 0.0194(16) 0.0222(16) -0.0017(13) 0.0052(14) 0.0007(13)
C16 0.0181(17) 0.0230(17) 0.0221(17) -0.0040(14) 0.0073(14) -0.0023(13)
C17 0.0213(18) 0.0255(18) 0.0285(18) -0.0004(15) 0.0102(15) 0.0014(14)
C18 0.0206(18) 0.0218(17) 0.0231(17) -0.0013(14) 0.0045(14) 0.0008(14)
C19 0.0161(17) 0.0268(18) 0.0241(17) 0.0013(14) 0.0008(14) -0.0003(14)
C20 0.0183(17) 0.0291(19) 0.0241(17) -0.0002(15) 0.0055(14) 0.0001(14)
S17 0.0158(4) 0.0249(4) 0.0354(5) -0.0004(4) 0.0054(4) -0.0013(3)
S18 0.0155(4) 0.0237(4) 0.0328(5) -0.0006(4) 0.0023(4) 0.0013(3)
S19 0.0194(4) 0.0250(4) 0.0249(4) 0.0034(3) 0.0032(3) -0.0011(3)
S20 0.0172(4) 0.0249(4) 0.0289(4) 0.0033(4) 0.0035(4) -0.0027(3)
C21 0.0159(16) 0.0257(18) 0.0255(17) -0.0033(14) 0.0055(14) 0.0011(13)
C22 0.0173(17) 0.0235(17) 0.0204(16) -0.0031(14) 0.0042(14) -0.0010(13)
C23 0.0163(17) 0.0249(18) 0.0226(17) -0.0035(14) 0.0051(14) 0.0011(13)
C24 0.0184(17) 0.0250(18) 0.0241(17) 0.0007(14) 0.0046(14) 0.0004(14)
C25 0.0180(17) 0.0244(17) 0.0240(17) -0.0021(14) 0.0043(14) 0.0012(13)
Fe1 0.0199(4) 0.0458(5) 0.0324(4) 0.000 0.0109(3) 0.000
C26 0.0198(18) 0.039(2) 0.0296(19) -0.0040(17) 0.0067(15) -0.0058(16)
C27 0.024(2) 0.040(2) 0.035(2) -0.0034(18) 0.0083(17) -0.0032(17)
C28 0.023(2) 0.049(3) 0.038(2) -0.0036(19) 0.0043(17) 0.0002(18)
C29 0.028(2) 0.040(2) 0.0279(19) -0.0067(17) 0.0066(16) -0.0044(17)
C30 0.027(2) 0.035(2) 0.0251(18) -0.0084(16) 0.0043(16) -0.0070(16)
C31 0.0234(18) 0.042(2) 0.0300(19) 0.0003(17) 0.0139(15) -0.0020(17)
C32 0.023(2) 0.050(2) 0.038(2) 0.0086(19) 0.0132(18) -0.0008(18)
C33 0.026(3) 0.050(4) 0.055(4) 0.000 0.025(3) 0.000
O1 0.0195(13) 0.0524(17) 0.0320(13) 0.0041(13) 0.0102(11) 0.0037(12)
O2 0.0220(14) 0.0498(17) 0.0428(16) 0.0022(13) 0.0146(13) 0.0016(12)
O3 0.0297(16) 0.068(2) 0.0584(19) 0.0142(17) 0.0154(15) 0.0125(15)
O4 0.0375(16) 0.0428(17) 0.0428(16) 0.0057(14) 0.0104(13) -0.0025(13)
O5 0.0247(14) 0.0420(16) 0.0387(15) -0.0041(12) 0.0136(12) -0.0043(12)
O6 0.0214(13) 0.0444(16) 0.0325(14) 0.0014(12) 0.0085(11) 0.0008(12)
O7 0.0325(17) 0.0521(19) 0.0553(18) 0.0201(15) 0.0046(15) -0.0036(14)
O8 0.033(2) 0.040(3) 0.096(4) 0.000 0.027(2) 0.000
O1W 0.129(4) 0.071(3) 0.101(3) 0.005(2) 0.026(3) 0.039(3)
O2W 0.076(3) 0.153(5) 0.116(4) 0.018(3) 0.055(3) 0.035(3)
O3W 0.187(13) 0.128(9) 0.115(8) 0.027(7) 0.031(8) 0.056(9)

loop_
_atom_type_symbol
_atom_type_description
_atom_type_scat_dispersion_real
_atom_type_scat_dispersion_imag
_atom_type_scat_source
Fe Fe 0.3463 0.8444 'International Tables Vol C Tables 4.2.6.8 and 6.1.1.4'
C C 0.0033 0.0016 'International Tables Vol C Tables 4.2.6.8 and 6.1.1.4'
S S 0.1246 0.1234 'International Tables Vol C Tables 4.2.6.8 and 6.1.1.4'
H H 0.0000 0.0000 'International Tables Vol C Tables 4.2.6.8 and 6.1.1.4'
O O 0.0106 0.0060 'International Tables Vol C Tables 4.2.6.8 and 6.1.1.4'

loop_
_geom_angle_atom_site_label_1
_geom_angle_atom_site_label_2
_geom_angle_atom_site_label_3
_geom_angle
_geom_angle_site_symmetry_1
_geom_angle_site_symmetry_3
C1 S1 C3 95.18(15) . .
C1 S2 C4 95.04(15) . .
C2 S3 C5 95.17(15) . .
C2 S4 C6 94.71(15) . .
C3 S5 C7 100.03(16) . .
C4 S6 C8 102.17(16) . .
C5 S7 C9 99.12(16) . .
C6 S8 C10 102.43(17) . .
C2 C1 S2 122.7(3) . .
C2 C1 S1 122.1(3) . .
S2 C1 S1 115.14(18) . .
C1 C2 S4 123.0(3) . .
C1 C2 S3 121.6(3) . .
S4 C2 S3 115.47(18) . .
C4 C3 S5 128.4(3) . .
C4 C3 S1 117.0(2) . .
S5 C3 S1 114.54(19) . .
C3 C4 S6 128.7(3) . .
C3 C4 S2 117.4(3) . .
S6 C4 S2 113.94(18) . .
C6 C5 S7 127.6(3) . .
C6 C5 S3 116.5(3) . .
S7 C5 S3 115.88(19) . .
C5 C6 S8 128.6(3) . .
C5 C6 S4 117.5(2) . .
S8 C6 S4 113.93(18) . .
C8 C7 S5 113.3(2) . .
C8 C7 H7A 108.9 . .
S5 C7 H7A 108.9 . .
C8 C7 H7B 108.9 . .
S5 C7 H7B 108.9 . .
H7A C7 H7B 107.7 . .
C7 C8 S6 114.5(2) . .
C7 C8 H8A 108.6 . .
S6 C8 H8A 108.6 . .
C7 C8 H8B 108.6 . .
S6 C8 H8B 108.6 . .
H8A C8 H8B 107.6 . .
C10 C9 S7 112.4(3) . .
C10 C9 H9A 109.1 . .
S7 C9 H9A 109.1 . .
C10 C9 H9B 109.1 . .
S7 C9 H9B 109.1 . .
H9A C9 H9B 107.9 . .
C9 C10 S8 114.8(3) . .
C9 C10 H10A 108.6 . .
S8 C10 H10A 108.6 . .
C9 C10 H10B 108.6 . .
S8 C10 H10B 108.6 . .
H10A C10 H10B 107.5 . .
C11 S9 C13 95.86(16) . .
C11 S10 C14 95.65(16) . .
C12 S11 C15 95.98(15) . .
C12 S12 C16 95.73(15) . .
C13 S13 C17 100.29(16) . .
C14 S14 C18 102.68(15) . .
C15 S15 C19 101.42(16) . .
C16 S16 C20 102.11(15) . .
C12 C11 S9 121.7(3) . .
C12 C11 S10 123.1(3) . .
S9 C11 S10 115.23(19) . .
C11 C12 S11 121.8(3) . .
C11 C12 S12 122.8(3) . .
S11 C12 S12 115.37(18) . .
C14 C13 S9 116.8(2) . .
C14 C13 S13 128.4(3) . .
S9 C13 S13 114.78(18) . .
C13 C14 S14 128.5(3) . .
C13 C14 S10 116.3(2) . .
S14 C14 S10 115.14(18) . .
C16 C15 S15 128.2(3) . .
C16 C15 S11 116.5(2) . .
S15 C15 S11 115.24(18) . .
C15 C16 S16 128.5(3) . .
C15 C16 S12 116.3(2) . .
S16 C16 S12 115.21(18) . .
C18 C17 S13 114.4(2) . .
C18 C17 H17A 108.7 . .
S13 C17 H17A 108.7 . .
C18 C17 H17B 108.7 . .
S13 C17 H17B 108.7 . .
H17A C17 H17B 107.6 . .
C17 C18 S14 114.1(2) . .
C17 C18 H18A 108.7 . .
S14 C18 H18A 108.7 . .
C17 C18 H18B 108.7 . .
S14 C18 H18B 108.7 . .
H18A C18 H18B 107.6 . .
C20 C19 S15 114.0(2) . .
C20 C19 H19A 108.7 . .
S15 C19 H19A 108.7 . .
C20 C19 H19B 108.7 . .
S15 C19 H19B 108.7 . .
H19A C19 H19B 107.6 . .
C19 C20 S16 114.9(2) . .
C19 C20 H20A 108.6 . .
S16 C20 H20A 108.6 . .
C19 C20 H20B 108.6 . .
S16 C20 H20B 108.6 . .
H20A C20 H20B 107.5 . .
C21 S17 C22 94.98(16) . .
C21 S18 C23 95.48(16) . .
C22 S19 C24 101.61(16) . .
C23 S20 C25 100.58(16) . .
C21 C21 S18 122.3(4) 7_655 .
C21 C21 S17 121.4(4) 7_655 .
S18 C21 S17 116.25(18) . .
C23 C22 S19 129.2(3) . .
C23 C22 S17 117.2(2) . .
S19 C22 S17 113.60(18) . .
C22 C23 S20 128.4(3) . .
C22 C23 S18 116.1(2) . .
S20 C23 S18 115.45(19) . .
C25 C24 S19 113.9(2) . .
C25 C24 H24A 108.8 . .
S19 C24 H24A 108.8 . .
C25 C24 H24B 108.8 . .
S19 C24 H24B 108.8 . .
H24A C24 H24B 107.7 . .
C24 C25 S20 114.1(2) . .
C24 C25 H25A 108.7 . .
S20 C25 H25A 108.7 . .
C24 C25 H25B 108.7 . .
S20 C25 H25B 108.7 . .
H25A C25 H25B 107.6 . .
O6 Fe1 O6 82.17(15) 2_655 .
O6 Fe1 O1 95.13(10) 2_655 2_655
O6 Fe1 O1 94.81(10) . 2_655
O6 Fe1 O1 94.81(10) 2_655 .
O6 Fe1 O1 95.13(10) . .
O1 Fe1 O1 166.80(16) 2_655 .
O6 Fe1 O2 172.23(11) 2_655 2_655
O6 Fe1 O2 90.75(10) . 2_655
O1 Fe1 O2 82.23(10) 2_655 2_655
O1 Fe1 O2 88.98(10) . 2_655
O6 Fe1 O2 90.75(10) 2_655 .
O6 Fe1 O2 172.23(11) . .
O1 Fe1 O2 88.98(10) 2_655 .
O1 Fe1 O2 82.23(10) . .
O2 Fe1 O2 96.49(15) 2_655 .
O1 C26 C27 119.4(3) . .
O1 C26 C30 129.3(3) . .
C27 C26 C30 111.3(3) . .
O2 C27 C26 120.0(3) . .
O2 C27 C28 129.6(4) . .
C26 C27 C28 110.4(3) . .
O3 C28 C27 129.9(4) . .
O3 C28 C29 125.1(4) . .
C27 C28 C29 104.9(3) . .
O4 C29 C30 126.2(4) . .
O4 C29 C28 125.7(4) . .
C30 C29 C28 108.0(3) . .
O5 C30 C26 129.5(4) . .
O5 C30 C29 125.4(3) . .
C26 C30 C29 105.1(3) . .
O6 C31 C31 119.23(19) . 2_655
O6 C31 C32 130.5(3) . .
C31 C31 C32 110.3(2) 2_655 .
O7 C32 C31 128.1(4) . .
O7 C32 C33 126.2(4) . .
C31 C32 C33 105.7(3) . .
O8 C33 C32 126.0(2) . 2_655
O8 C33 C32 126.0(2) . .
C32 C33 C32 108.1(5) 2_655 .
C26 O1 Fe1 109.1(2) . .
C27 O2 Fe1 108.8(2) . .
C31 O6 Fe1 109.7(2) . .

loop_
_geom_bond_atom_site_label_1
_geom_bond_atom_site_label_2
_geom_bond_distance
_geom_bond_site_symmetry_2
S1 C1 1.751(3) .
S1 C3 1.755(3) .
S2 C1 1.749(3) .
S2 C4 1.755(3) .
S3 C2 1.748(3) .
S3 C5 1.771(3) .
S4 C2 1.746(3) .
S4 C6 1.771(3) .
S5 C3 1.745(3) .
S5 C7 1.807(3) .
S6 C4 1.746(3) .
S6 C8 1.803(3) .
S7 C5 1.740(3) .
S7 C9 1.798(4) .
S8 C6 1.752(3) .
S8 C10 1.812(4) .
C1 C2 1.361(4) .
C3 C4 1.350(5) .
C5 C6 1.346(5) .
C7 C8 1.512(5) .
C7 H7A 0.9900 .
C7 H7B 0.9900 .
C8 H8A 0.9900 .
C8 H8B 0.9900 .
C9 C10 1.500(5) .
C9 H9A 0.9900 .
C9 H9B 0.9900 .
C10 H10A 0.9900 .
C10 H10B 0.9900 .
S9 C11 1.725(3) .
S9 C13 1.743(3) .
S10 C11 1.732(3) .
S10 C14 1.751(3) .
S11 C12 1.724(3) .
S11 C15 1.750(3) .
S12 C12 1.731(3) .
S12 C16 1.754(3) .
S13 C13 1.745(3) .
S13 C17 1.807(3) .
S14 C14 1.747(3) .
S14 C18 1.814(3) .
S15 C15 1.744(3) .
S15 C19 1.812(3) .
S16 C16 1.741(3) .
S16 C20 1.810(3) .
C11 C12 1.393(5) .
C13 C14 1.356(5) .
C15 C16 1.362(5) .
C17 C18 1.510(5) .
C17 H17A 0.9900 .
C17 H17B 0.9900 .
C18 H18A 0.9900 .
C18 H18B 0.9900 .
C19 C20 1.505(5) .
C19 H19A 0.9900 .
C19 H19B 0.9900 .
C20 H20A 0.9900 .
C20 H20B 0.9900 .
S17 C21 1.729(3) .
S17 C22 1.745(3) .
S18 C21 1.720(3) .
S18 C23 1.751(3) .
S19 C22 1.741(3) .
S19 C24 1.804(3) .
S20 C23 1.729(3) .
S20 C25 1.806(3) .
C21 C21 1.387(6) 7_655
C22 C23 1.362(5) .
C24 C25 1.523(5) .
C24 H24A 0.9900 .
C24 H24B 0.9900 .
C25 H25A 0.9900 .
C25 H25B 0.9900 .
Fe1 O6 2.038(3) 2_655
Fe1 O6 2.038(3) .
Fe1 O1 2.040(2) 2_655
Fe1 O1 2.040(2) .
Fe1 O2 2.046(3) 2_655
Fe1 O2 2.046(3) .
C26 O1 1.290(4) .
C26 C27 1.412(5) .
C26 C30 1.456(5) .
C27 O2 1.284(4) .
C27 C28 1.457(6) .
C28 O3 1.218(5) .
C28 C29 1.523(5) .
C29 O4 1.219(4) .
C29 C30 1.501(5) .
C30 O5 1.232(4) .
C31 O6 1.284(4) .
C31 C31 1.425(7) 2_655
C31 C32 1.449(5) .
C32 O7 1.233(4) .
C32 C33 1.501(5) .
C33 O8 1.227(7) .
C33 C32 1.501(5) 2_655
